data_1519599
loop_
_publ_author_name
'Butler, Ian R.'
'Horton, Peter N.'
'Hursthouse, Michael B.'

_publ_section_title
;
 C29H49Cl5FeP2Pd
;
_journal_name_full 'Crystal Structure Report Archive'
_journal_page_first 919
_journal_year 2004
_chemical_formula_moiety 'C28 H48 Cl2 Fe P2 Pd, C H Cl3'
_chemical_formula_sum 'C29 H49 Cl5 Fe P2 Pd'
_chemical_formula_weight 799.12
_space_group_IT_number 14
_symmetry_cell_setting monoclinic
_symmetry_space_group_name_Hall '-P 2yn'
_symmetry_space_group_name_H-M 'P 1 21/n 1'
_atom_sites_solution_hydrogens geom
_atom_sites_solution_primary direct
_atom_sites_solution_secondary difmap
_cell_angle_alpha 90.00
_cell_angle_beta 95.396(6)
_cell_angle_gamma 90.00
_cell_formula_units_Z 4
_cell_length_a 11.5254(9)
_cell_length_b 14.3958(11)
_cell_length_c 20.4783(12)
_cell_measurement_reflns_used 7711
_cell_measurement_temperature 120(2)
_cell_measurement_theta_max 27.485
_cell_measurement_theta_min 2.910
_cell_volume 3382.6(4)
_computing_cell_refinement 'DENZO (Otwinowski & Minor, 1997) & COLLECT (Hooft, R.W.W., 1998)'
_computing_data_collection 'COLLECT (Hooft, R.W.W., 1998)'
_computing_data_reduction 'DENZO (Otwinowski & Minor, 1997) & COLLECT (Hooft, R.W.W., 1998)'
_computing_molecular_graphics 'ORTEP3 for Windows (Farrugia, 1997)'
_computing_structure_refinement 'SHELXL-97 (Sheldrick, 1997b)'
_computing_structure_solution 'SHELXS-97 (Sheldrick, 1997a)'
_diffrn_ambient_temperature 120(2)
_diffrn_detector_area_resol_mean 9.091
_diffrn_measured_fraction_theta_full 0.997
_diffrn_measured_fraction_theta_max 0.997
_diffrn_measurement_device_type 'Bruker-Nonius 95mm CCD camera on \k-goniostat'
_diffrn_measurement_method '\f & \w scans'
_diffrn_radiation_monochromator graphite
_diffrn_radiation_source 'Bruker-Nonius FR591 rotating anode'
_diffrn_radiation_type MoK\a
_diffrn_radiation_wavelength 0.71073
_diffrn_reflns_av_R_equivalents 0.0569
_diffrn_reflns_av_sigmaI/netI 0.0638
_diffrn_reflns_limit_h_max 12
_diffrn_reflns_limit_h_min -14
_diffrn_reflns_limit_k_max 18
_diffrn_reflns_limit_k_min -17
_diffrn_reflns_limit_l_max 26
_diffrn_reflns_limit_l_min -26
_diffrn_reflns_number 33019
_diffrn_reflns_theta_full 27.48
_diffrn_reflns_theta_max 27.48
_diffrn_reflns_theta_min 3.13
_exptl_absorpt_coefficient_mu 1.469
_exptl_absorpt_correction_T_max 0.8670
_exptl_absorpt_correction_T_min 0.6507
_exptl_absorpt_correction_type multi-scan
_exptl_absorpt_process_details 'SADABS V2.10 (Sheldrick, G.M., 2003)'
_exptl_crystal_colour Orange
_exptl_crystal_density_diffrn 1.569
_exptl_crystal_density_method 'not measured'
_exptl_crystal_description Shard
_exptl_crystal_F_000 1640
_exptl_crystal_size_max 0.32
_exptl_crystal_size_mid 0.26
_exptl_crystal_size_min 0.10
_refine_diff_density_max 0.593
_refine_diff_density_min -0.870
_refine_diff_density_rms 0.107
_refine_ls_extinction_method none
_refine_ls_goodness_of_fit_ref 1.013
_refine_ls_hydrogen_treatment constr
_refine_ls_matrix_type full
_refine_ls_number_parameters 392
_refine_ls_number_reflns 7725
_refine_ls_number_restraints 6
_refine_ls_restrained_S_all 1.013
_refine_ls_R_factor_all 0.0651
_refine_ls_R_factor_gt 0.0366
_refine_ls_shift/su_max 0.003
_refine_ls_shift/su_mean 0.000
_refine_ls_structure_factor_coef Fsqd
_refine_ls_weighting_details 'calc w=1/[\s^2^(Fo^2^)+(0.0288P)^2^+1.7588P] where P=(Fo^2^+2Fc^2^)/3'
_refine_ls_weighting_scheme calc
_refine_ls_wR_factor_gt 0.0681
_refine_ls_wR_factor_ref 0.0765
_reflns_number_gt 5708
_reflns_number_total 7725
_reflns_threshold_expression >2sigma(I)
_cod_data_source_file eCrystal-919.cif
_cod_data_source_block 04src0550
_cod_depositor_comments
;
Citation :
Butler, Ian R. and Horton, Peter N. and Hursthouse, Michael B. (2004) 
University of Southampton, Crystal Structure Report Archive. 
(doi:10.5258/ecrystals/919)

More at:
http://ecrystals.chem.soton.ac.uk/919/
;
_cod_original_sg_symbol_H-M P2(1)/n
_cod_database_code 1519599

loop_
_symmetry_equiv_pos_as_xyz
'x, y, z'
'-x+1/2, y+1/2, -z+1/2'
'-x, -y, -z'
'x-1/2, -y-1/2, z-1/2'

loop_
_atom_site_label
_atom_site_type_symbol
_atom_site_fract_x
_atom_site_fract_y
_atom_site_fract_z
_atom_site_U_iso_or_equiv
_atom_site_adp_type
_atom_site_occupancy
_atom_site_symmetry_multiplicity
_atom_site_calc_flag
_atom_site_refinement_flags
_atom_site_disorder_assembly
_atom_site_disorder_group
C1 C 0.1988(2) 0.70186(17) 0.07512(14) 0.0157(6) Uani 1 1 d . . .
C2 C 0.3220(2) 0.70158(17) 0.07447(14) 0.0141(6) Uani 1 1 d . . .
C3 C 0.3485(3) 0.69355(18) 0.00770(14) 0.0176(6) Uani 1 1 d . . .
H3 H 0.4242 0.6923 -0.0070 0.021 Uiso 1 1 calc R . .
C4 C 0.2416(3) 0.68773(18) -0.03259(15) 0.0193(7) Uani 1 1 d . . .
H4 H 0.2333 0.6809 -0.0789 0.023 Uiso 1 1 calc R . .
C5 C 0.1489(3) 0.69387(18) 0.00864(14) 0.0187(7) Uani 1 1 d . . .
H5 H 0.0681 0.6928 -0.0055 0.022 Uiso 1 1 calc R . .
C6 C 0.2417(3) 0.9316(2) 0.06763(16) 0.0304(8) Uani 1 1 d . . .
H6 H 0.2400 0.9378 0.1137 0.036 Uiso 1 1 calc R . .
C7 C 0.3418(3) 0.9291(2) 0.0345(2) 0.0413(11) Uani 1 1 d . . .
H7 H 0.4201 0.9334 0.0535 0.050 Uiso 1 1 calc R . .
C8 C 0.3042(4) 0.9189(2) -0.0331(2) 0.0548(14) Uani 1 1 d . . .
H8 H 0.3526 0.9150 -0.0680 0.066 Uiso 1 1 calc R . .
C9 C 0.1822(4) 0.9156(2) -0.03847(19) 0.0482(12) Uani 1 1 d . . .
H9 H 0.1330 0.9090 -0.0781 0.058 Uiso 1 1 calc R . .
C10 C 0.1461(3) 0.9235(2) 0.0228(2) 0.0361(9) Uani 1 1 d . . .
H10 H 0.0673 0.9234 0.0328 0.043 Uiso 1 1 calc R . .
C11 C 0.1389(2) 0.71417(17) 0.13660(14) 0.0149(6) Uani 1 1 d . . .
H11A H 0.0600 0.7392 0.1240 0.018 Uiso 1 1 calc R . .
H11B H 0.1822 0.7618 0.1639 0.018 Uiso 1 1 calc R . .
C12 C 0.4069(2) 0.71374(18) 0.13362(14) 0.0149(6) Uani 1 1 d . . .
H12A H 0.3767 0.7638 0.1606 0.018 Uiso 1 1 calc R . .
H12B H 0.4807 0.7366 0.1184 0.018 Uiso 1 1 calc R . .
C13 C 0.0119(2) 0.53644(18) 0.13675(14) 0.0170(6) Uani 1 1 d . . .
C14 C 0.0824(3) 0.4710(2) 0.09611(15) 0.0228(7) Uani 1 1 d . . .
H14A H 0.1300 0.4296 0.1256 0.034 Uiso 1 1 calc R . .
H14B H 0.1331 0.5078 0.0703 0.034 Uiso 1 1 calc R . .
H14C H 0.0288 0.4340 0.0666 0.034 Uiso 1 1 calc R . .
C15 C -0.0685(3) 0.5955(2) 0.08965(15) 0.0225(7) Uani 1 1 d . . .
H15A H -0.1251 0.5552 0.0647 0.034 Uiso 1 1 calc R . .
H15B H -0.0219 0.6284 0.0593 0.034 Uiso 1 1 calc R . .
H15C H -0.1098 0.6407 0.1148 0.034 Uiso 1 1 calc R . .
C16 C -0.0688(3) 0.47844(19) 0.17593(15) 0.0224(7) Uani 1 1 d . . .
H16A H -0.1196 0.5198 0.1984 0.034 Uiso 1 1 calc R . .
H16B H -0.0218 0.4408 0.2084 0.034 Uiso 1 1 calc R . .
H16C H -0.1165 0.4376 0.1461 0.034 Uiso 1 1 calc R . .
C17 C 0.0581(2) 0.66357(18) 0.26109(14) 0.0160(6) Uani 1 1 d . . .
C18 C 0.0302(3) 0.5930(2) 0.31347(15) 0.0258(7) Uani 1 1 d . . .
H18A H 0.1012 0.5591 0.3290 0.039 Uiso 1 1 calc R . .
H18B H -0.0288 0.5492 0.2945 0.039 Uiso 1 1 calc R . .
H18C H 0.0003 0.6257 0.3504 0.039 Uiso 1 1 calc R . .
C19 C 0.1498(3) 0.7297(2) 0.29441(14) 0.0214(7) Uani 1 1 d . . .
H19A H 0.1645 0.7803 0.2642 0.032 Uiso 1 1 calc R . .
H19B H 0.2223 0.6956 0.3062 0.032 Uiso 1 1 calc R . .
H19C H 0.1211 0.7556 0.3341 0.032 Uiso 1 1 calc R . .
C20 C -0.0523(2) 0.71863(19) 0.23956(15) 0.0206(7) Uani 1 1 d . . .
H20A H -0.0845 0.7447 0.2782 0.031 Uiso 1 1 calc R . .
H20B H -0.1099 0.6774 0.2163 0.031 Uiso 1 1 calc R . .
H20C H -0.0333 0.7692 0.2103 0.031 Uiso 1 1 calc R . .
C21 C 0.5138(3) 0.52767(19) 0.13429(14) 0.0181(6) Uani 1 1 d . . .
C22 C 0.5747(3) 0.44440(19) 0.17030(16) 0.0243(7) Uani 1 1 d . . .
H22A H 0.6009 0.4006 0.1381 0.036 Uiso 1 1 calc R . .
H22B H 0.5199 0.4132 0.1968 0.036 Uiso 1 1 calc R . .
H22C H 0.6420 0.4664 0.1989 0.036 Uiso 1 1 calc R . .
C23 C 0.6039(3) 0.5761(2) 0.09539(15) 0.0228(7) Uani 1 1 d . . .
H23A H 0.6649 0.6037 0.1259 0.034 Uiso 1 1 calc R . .
H23B H 0.5656 0.6249 0.0679 0.034 Uiso 1 1 calc R . .
H23C H 0.6389 0.5305 0.0676 0.034 Uiso 1 1 calc R . .
C24 C 0.4151(3) 0.4858(2) 0.08760(15) 0.0241(7) Uani 1 1 d . . .
H24A H 0.3718 0.5359 0.0638 0.036 Uiso 1 1 calc R . .
H24B H 0.3623 0.4504 0.1130 0.036 Uiso 1 1 calc R . .
H24C H 0.4484 0.4445 0.0562 0.036 Uiso 1 1 calc R . .
C25 C 0.5540(2) 0.67271(19) 0.25070(14) 0.0175(6) Uani 1 1 d . . .
C26 C 0.4861(3) 0.7034(2) 0.30835(15) 0.0215(7) Uani 1 1 d . . .
H26A H 0.4559 0.6485 0.3294 0.032 Uiso 1 1 calc R . .
H26B H 0.4211 0.7435 0.2919 0.032 Uiso 1 1 calc R . .
H26C H 0.5383 0.7377 0.3404 0.032 Uiso 1 1 calc R . .
C27 C 0.6549(3) 0.6091(2) 0.27637(15) 0.0241(7) Uani 1 1 d . . .
H27A H 0.7013 0.5929 0.2403 0.036 Uiso 1 1 calc R . .
H27B H 0.6236 0.5523 0.2945 0.036 Uiso 1 1 calc R . .
H27C H 0.7043 0.6414 0.3108 0.036 Uiso 1 1 calc R . .
C28 C 0.6096(3) 0.75990(19) 0.22287(15) 0.0225(7) Uani 1 1 d . . .
H28A H 0.6699 0.7842 0.2553 0.034 Uiso 1 1 calc R . .
H28B H 0.5496 0.8073 0.2130 0.034 Uiso 1 1 calc R . .
H28C H 0.6447 0.7435 0.1826 0.034 Uiso 1 1 calc R . .
P1 P 0.12360(6) 0.60975(5) 0.18825(4) 0.01365(16) Uani 1 1 d . . .
P2 P 0.44312(6) 0.61349(5) 0.18852(4) 0.01391(16) Uani 1 1 d . . .
Cl1 Cl 0.17157(6) 0.41369(5) 0.26299(4) 0.02161(17) Uani 1 1 d . . .
Cl2 Cl 0.43741(6) 0.46225(5) 0.30279(4) 0.02212(17) Uani 1 1 d . . .
Fe1 Fe 0.25035(4) 0.80913(3) 0.01829(2) 0.01624(11) Uani 1 1 d . . .
Pd1 Pd 0.292753(18) 0.533401(14) 0.230958(11) 0.01365(7) Uani 1 1 d . . .
C31 C 0.7640(8) 0.8432(10) 0.0090(6) 0.025(4) Uani 0.65(4) 1 d PD A 1
H31 H 0.7752 0.9049 -0.0119 0.030 Uiso 0.65(4) 1 calc PR A 1
Cl31 Cl 0.6138(4) 0.8247(3) 0.0082(3) 0.0395(17) Uani 0.65(4) 1 d PD A 1
Cl32 Cl 0.8351(5) 0.8475(6) 0.0882(3) 0.0373(13) Uani 0.65(4) 1 d PD A 1
Cl33 Cl 0.8226(8) 0.7590(5) -0.0397(4) 0.0524(14) Uani 0.65(4) 1 d PD A 1
C36 C 0.7643(13) 0.857(2) 0.0050(9) 0.027(7) Uani 0.35(4) 1 d PD A 2
H36 H 0.7614 0.9213 -0.0139 0.032 Uiso 0.35(4) 1 calc PR A 2
Cl36 Cl 0.6236(14) 0.8149(13) 0.0137(8) 0.095(5) Uani 0.35(4) 1 d PD A 2
Cl37 Cl 0.8390(13) 0.8560(14) 0.0840(7) 0.063(4) Uani 0.35(4) 1 d PD A 2
Cl38 Cl 0.8383(19) 0.780(2) -0.0435(8) 0.080(4) Uani 0.35(4) 1 d PD A 2

loop_
_atom_site_aniso_label
_atom_site_aniso_U_11
_atom_site_aniso_U_22
_atom_site_aniso_U_33
_atom_site_aniso_U_23
_atom_site_aniso_U_13
_atom_site_aniso_U_12
C1 0.0184(17) 0.0103(13) 0.0180(16) 0.0027(12) 0.0003(13) -0.0005(11)
C2 0.0174(16) 0.0120(13) 0.0127(15) 0.0023(12) 0.0007(13) 0.0003(11)
C3 0.0201(17) 0.0157(14) 0.0173(16) 0.0001(12) 0.0043(13) -0.0008(12)
C4 0.0267(18) 0.0169(14) 0.0141(16) -0.0018(12) 0.0008(14) -0.0035(12)
C5 0.0183(17) 0.0151(14) 0.0222(17) 0.0025(13) -0.0015(14) -0.0033(11)
C6 0.056(3) 0.0158(15) 0.0192(18) 0.0036(14) 0.0053(18) 0.0042(15)
C7 0.019(2) 0.0119(15) 0.090(3) -0.0003(18) -0.010(2) -0.0030(13)
C8 0.104(4) 0.0137(17) 0.058(3) 0.0047(18) 0.063(3) 0.001(2)
C9 0.088(4) 0.0199(18) 0.031(2) 0.0054(16) -0.026(2) 0.0001(19)
C10 0.026(2) 0.0182(16) 0.064(3) 0.0085(18) 0.004(2) 0.0032(14)
C11 0.0144(16) 0.0123(13) 0.0179(16) 0.0033(12) 0.0008(13) -0.0005(11)
C12 0.0146(16) 0.0143(13) 0.0166(16) -0.0008(12) 0.0051(13) -0.0009(11)
C13 0.0138(16) 0.0184(14) 0.0186(16) -0.0015(13) 0.0008(13) -0.0049(12)
C14 0.0209(17) 0.0233(15) 0.0239(17) -0.0065(14) 0.0012(14) -0.0035(13)
C15 0.0155(17) 0.0274(16) 0.0242(18) 0.0043(14) -0.0005(14) -0.0061(13)
C16 0.0195(17) 0.0222(16) 0.0253(18) -0.0016(14) 0.0009(14) -0.0060(12)
C17 0.0168(16) 0.0145(14) 0.0170(16) -0.0012(12) 0.0023(13) 0.0002(11)
C18 0.033(2) 0.0240(16) 0.0222(18) 0.0021(14) 0.0101(15) 0.0015(14)
C19 0.0215(18) 0.0257(16) 0.0166(16) -0.0058(14) 0.0006(14) -0.0017(13)
C20 0.0150(16) 0.0213(15) 0.0256(18) -0.0058(14) 0.0028(14) 0.0010(12)
C21 0.0174(16) 0.0183(14) 0.0191(16) -0.0025(13) 0.0045(13) 0.0056(12)
C22 0.0263(19) 0.0179(15) 0.0292(19) -0.0021(14) 0.0052(15) 0.0058(12)
C23 0.0214(18) 0.0251(16) 0.0232(18) -0.0006(14) 0.0095(14) 0.0030(13)
C24 0.0278(19) 0.0199(15) 0.0248(18) -0.0049(14) 0.0042(15) 0.0022(13)
C25 0.0160(16) 0.0183(14) 0.0180(16) -0.0007(13) 0.0006(13) -0.0007(12)
C26 0.0200(17) 0.0246(16) 0.0193(17) -0.0040(13) -0.0023(14) 0.0001(13)
C27 0.0173(17) 0.0264(16) 0.0275(19) -0.0007(14) -0.0034(14) 0.0011(13)
C28 0.0199(17) 0.0222(15) 0.0253(18) -0.0029(14) 0.0007(14) -0.0052(13)
P1 0.0136(4) 0.0125(3) 0.0150(4) 0.0005(3) 0.0023(3) -0.0004(3)
P2 0.0131(4) 0.0138(3) 0.0149(4) -0.0004(3) 0.0019(3) 0.0008(3)
Cl1 0.0205(4) 0.0161(3) 0.0285(4) 0.0057(3) 0.0038(3) -0.0016(3)
Cl2 0.0200(4) 0.0217(4) 0.0241(4) 0.0072(3) -0.0014(3) 0.0021(3)
Fe1 0.0200(2) 0.0146(2) 0.0142(2) 0.00186(17) 0.00224(19) -0.00083(16)
Pd1 0.01364(13) 0.01221(11) 0.01530(13) 0.00145(9) 0.00237(9) 0.00040(8)
C31 0.027(7) 0.012(4) 0.036(7) 0.016(4) 0.000(5) 0.002(3)
Cl31 0.0197(18) 0.031(2) 0.068(2) 0.0094(14) 0.0076(13) -0.0012(12)
Cl32 0.045(3) 0.038(2) 0.028(2) 0.0026(16) -0.0031(17) 0.0122(15)
Cl33 0.056(3) 0.061(3) 0.037(2) -0.0047(12) -0.010(2) 0.0282(15)
C36 0.015(11) 0.038(12) 0.027(11) 0.003(8) 0.002(8) -0.012(7)
Cl36 0.053(6) 0.114(9) 0.117(7) 0.048(7) 0.011(5) -0.031(5)
Cl37 0.098(8) 0.032(3) 0.054(6) 0.010(3) -0.026(5) 0.017(4)
Cl38 0.052(5) 0.154(11) 0.036(3) -0.003(6) 0.013(3) 0.058(7)

loop_
_atom_type_symbol
_atom_type_description
_atom_type_scat_dispersion_real
_atom_type_scat_dispersion_imag
_atom_type_scat_source
C C 0.0033 0.0016 'International Tables Vol C Tables 4.2.6.8 and 6.1.1.4'
H H 0.0000 0.0000 'International Tables Vol C Tables 4.2.6.8 and 6.1.1.4'
P P 0.1023 0.0942 'International Tables Vol C Tables 4.2.6.8 and 6.1.1.4'
Cl Cl 0.1484 0.1585 'International Tables Vol C Tables 4.2.6.8 and 6.1.1.4'
Fe Fe 0.3463 0.8444 'International Tables Vol C Tables 4.2.6.8 and 6.1.1.4'
Pd Pd -0.9988 1.0072 'International Tables Vol C Tables 4.2.6.8 and 6.1.1.4'

loop_
_geom_angle_atom_site_label_1
_geom_angle_atom_site_label_2
_geom_angle_atom_site_label_3
_geom_angle
_geom_angle_site_symmetry_1
_geom_angle_site_symmetry_3
C2 C1 C5 107.6(3) . .
C2 C1 C11 123.1(3) . .
C5 C1 C11 129.2(3) . .
C2 C1 Fe1 69.78(15) . .
C5 C1 Fe1 68.49(15) . .
C11 C1 Fe1 124.48(18) . .
C1 C2 C3 108.2(3) . .
C1 C2 C12 124.8(3) . .
C3 C2 C12 127.0(3) . .
C1 C2 Fe1 69.74(15) . .
C3 C2 Fe1 68.73(15) . .
C12 C2 Fe1 124.31(18) . .
C4 C3 C2 108.0(3) . .
C4 C3 Fe1 69.47(16) . .
C2 C3 Fe1 70.25(15) . .
C4 C3 H3 126.0 . .
C2 C3 H3 126.0 . .
Fe1 C3 H3 125.8 . .
C3 C4 C5 108.1(3) . .
C3 C4 Fe1 69.68(16) . .
C5 C4 Fe1 69.31(15) . .
C3 C4 H4 126.0 . .
C5 C4 H4 126.0 . .
Fe1 C4 H4 126.6 . .
C4 C5 C1 108.2(3) . .
C4 C5 Fe1 69.59(15) . .
C1 C5 Fe1 70.47(16) . .
C4 C5 H5 125.9 . .
C1 C5 H5 125.9 . .
Fe1 C5 H5 125.6 . .
C10 C6 C7 108.8(3) . .
C10 C6 Fe1 70.64(19) . .
C7 C6 Fe1 69.82(18) . .
C10 C6 H6 125.6 . .
C7 C6 H6 125.6 . .
Fe1 C6 H6 125.5 . .
C6 C7 C8 106.7(3) . .
C6 C7 Fe1 70.19(18) . .
C8 C7 Fe1 69.32(19) . .
C6 C7 H7 126.7 . .
C8 C7 H7 126.7 . .
Fe1 C7 H7 125.4 . .
C9 C8 C7 107.1(3) . .
C9 C8 Fe1 70.2(2) . .
C7 C8 Fe1 69.81(19) . .
C9 C8 H8 126.5 . .
C7 C8 H8 126.5 . .
Fe1 C8 H8 125.1 . .
C10 C9 C8 108.4(3) . .
C10 C9 Fe1 70.8(2) . .
C8 C9 Fe1 69.5(2) . .
C10 C9 H9 125.8 . .
C8 C9 H9 125.8 . .
Fe1 C9 H9 125.4 . .
C9 C10 C6 109.1(3) . .
C9 C10 Fe1 70.1(2) . .
C6 C10 Fe1 70.12(19) . .
C9 C10 H10 125.4 . .
C6 C10 H10 125.4 . .
Fe1 C10 H10 125.9 . .
C1 C11 P1 117.26(18) . .
C1 C11 H11A 108.0 . .
P1 C11 H11A 108.0 . .
C1 C11 H11B 108.0 . .
P1 C11 H11B 108.0 . .
H11A C11 H11B 107.2 . .
C2 C12 P2 119.58(18) . .
C2 C12 H12A 107.4 . .
P2 C12 H12A 107.4 . .
C2 C12 H12B 107.4 . .
P2 C12 H12B 107.4 . .
H12A C12 H12B 107.0 . .
C15 C13 C16 105.8(2) . .
C15 C13 C14 108.5(2) . .
C16 C13 C14 109.1(2) . .
C15 C13 P1 112.25(19) . .
C16 C13 P1 115.1(2) . .
C14 C13 P1 105.95(19) . .
C13 C14 H14A 109.5 . .
C13 C14 H14B 109.5 . .
H14A C14 H14B 109.5 . .
C13 C14 H14C 109.5 . .
H14A C14 H14C 109.5 . .
H14B C14 H14C 109.5 . .
C13 C15 H15A 109.5 . .
C13 C15 H15B 109.5 . .
H15A C15 H15B 109.5 . .
C13 C15 H15C 109.5 . .
H15A C15 H15C 109.5 . .
H15B C15 H15C 109.5 . .
C13 C16 H16A 109.5 . .
C13 C16 H16B 109.5 . .
H16A C16 H16B 109.5 . .
C13 C16 H16C 109.5 . .
H16A C16 H16C 109.5 . .
H16B C16 H16C 109.5 . .
C20 C17 C18 108.8(2) . .
C20 C17 C19 109.0(2) . .
C18 C17 C19 106.3(2) . .
C20 C17 P1 111.5(2) . .
C18 C17 P1 113.85(19) . .
C19 C17 P1 107.13(19) . .
C17 C18 H18A 109.5 . .
C17 C18 H18B 109.5 . .
H18A C18 H18B 109.5 . .
C17 C18 H18C 109.5 . .
H18A C18 H18C 109.5 . .
H18B C18 H18C 109.5 . .
C17 C19 H19A 109.5 . .
C17 C19 H19B 109.5 . .
H19A C19 H19B 109.5 . .
C17 C19 H19C 109.5 . .
H19A C19 H19C 109.5 . .
H19B C19 H19C 109.5 . .
C17 C20 H20A 109.5 . .
C17 C20 H20B 109.5 . .
H20A C20 H20B 109.5 . .
C17 C20 H20C 109.5 . .
H20A C20 H20C 109.5 . .
H20B C20 H20C 109.5 . .
C23 C21 C24 110.6(2) . .
C23 C21 C22 107.5(2) . .
C24 C21 C22 105.6(2) . .
C23 C21 P2 110.93(19) . .
C24 C21 P2 106.63(19) . .
C22 C21 P2 115.3(2) . .
C21 C22 H22A 109.5 . .
C21 C22 H22B 109.5 . .
H22A C22 H22B 109.5 . .
C21 C22 H22C 109.5 . .
H22A C22 H22C 109.5 . .
H22B C22 H22C 109.5 . .
C21 C23 H23A 109.5 . .
C21 C23 H23B 109.5 . .
H23A C23 H23B 109.5 . .
C21 C23 H23C 109.5 . .
H23A C23 H23C 109.5 . .
H23B C23 H23C 109.5 . .
C21 C24 H24A 109.5 . .
C21 C24 H24B 109.5 . .
H24A C24 H24B 109.5 . .
C21 C24 H24C 109.5 . .
H24A C24 H24C 109.5 . .
H24B C24 H24C 109.5 . .
C27 C25 C26 109.4(2) . .
C27 C25 C28 106.5(2) . .
C26 C25 C28 108.0(2) . .
C27 C25 P2 113.50(19) . .
C26 C25 P2 106.35(19) . .
C28 C25 P2 113.0(2) . .
C25 C26 H26A 109.5 . .
C25 C26 H26B 109.5 . .
H26A C26 H26B 109.5 . .
C25 C26 H26C 109.5 . .
H26A C26 H26C 109.5 . .
H26B C26 H26C 109.5 . .
C25 C27 H27A 109.5 . .
C25 C27 H27B 109.5 . .
H27A C27 H27B 109.5 . .
C25 C27 H27C 109.5 . .
H27A C27 H27C 109.5 . .
H27B C27 H27C 109.5 . .
C25 C28 H28A 109.5 . .
C25 C28 H28B 109.5 . .
H28A C28 H28B 109.5 . .
C25 C28 H28C 109.5 . .
H28A C28 H28C 109.5 . .
H28B C28 H28C 109.5 . .
C11 P1 C17 100.57(12) . .
C11 P1 C13 103.22(13) . .
C17 P1 C13 111.28(13) . .
C11 P1 Pd1 118.28(9) . .
C17 P1 Pd1 106.11(9) . .
C13 P1 Pd1 116.34(9) . .
C12 P2 C21 103.71(12) . .
C12 P2 C25 98.90(12) . .
C21 P2 C25 112.49(13) . .
C12 P2 Pd1 118.77(9) . .
C21 P2 Pd1 105.85(9) . .
C25 P2 Pd1 116.58(9) . .
C8 Fe1 C5 142.06(17) . .
C8 Fe1 C4 114.03(14) . .
C5 Fe1 C4 41.10(11) . .
C8 Fe1 C7 40.87(16) . .
C5 Fe1 C7 174.45(15) . .
C4 Fe1 C7 144.45(15) . .
C8 Fe1 C3 112.44(14) . .
C5 Fe1 C3 69.01(12) . .
C4 Fe1 C3 40.84(11) . .
C7 Fe1 C3 115.26(13) . .
C8 Fe1 C9 40.32(17) . .
C5 Fe1 C9 111.87(15) . .
C4 Fe1 C9 110.91(13) . .
C7 Fe1 C9 67.67(15) . .
C3 Fe1 C9 138.00(15) . .
C8 Fe1 C6 67.35(14) . .
C5 Fe1 C6 134.49(13) . .
C4 Fe1 C6 174.36(14) . .
C7 Fe1 C6 40.00(14) . .
C3 Fe1 C6 144.41(14) . .
C9 Fe1 C6 66.29(14) . .
C8 Fe1 C10 66.79(15) . .
C5 Fe1 C10 109.10(13) . .
C4 Fe1 C10 135.59(14) . .
C7 Fe1 C10 66.86(13) . .
C3 Fe1 C10 176.13(14) . .
C9 Fe1 C10 39.03(15) . .
C6 Fe1 C10 39.24(14) . .
C8 Fe1 C1 176.76(16) . .
C5 Fe1 C1 41.04(11) . .
C4 Fe1 C1 68.97(11) . .
C7 Fe1 C1 135.94(15) . .
C3 Fe1 C1 68.85(11) . .
C9 Fe1 C1 140.59(16) . .
C6 Fe1 C1 109.80(12) . .
C10 Fe1 C1 112.14(13) . .
C8 Fe1 C2 138.66(17) . .
C5 Fe1 C2 68.65(11) . .
C4 Fe1 C2 68.72(11) . .
C7 Fe1 C2 111.91(13) . .
C3 Fe1 C2 41.02(11) . .
C9 Fe1 C2 178.82(17) . .
C6 Fe1 C2 114.18(12) . .
C10 Fe1 C2 141.99(14) . .
C1 Fe1 C2 40.48(11) . .
P2 Pd1 P1 104.64(3) . .
P2 Pd1 Cl1 162.64(3) . .
P1 Pd1 Cl1 87.28(3) . .
P2 Pd1 Cl2 86.57(3) . .
P1 Pd1 Cl2 163.13(3) . .
Cl1 Pd1 Cl2 84.89(3) . .
Cl33 C31 Cl32 112.5(7) . .
Cl33 C31 Cl31 108.9(6) . .
Cl32 C31 Cl31 113.1(7) . .
Cl33 C31 H31 107.4 . .
Cl32 C31 H31 107.4 . .
Cl31 C31 H31 107.4 . .
Cl36 C36 Cl37 106.3(13) . .
Cl36 C36 Cl38 109.9(12) . .
Cl37 C36 Cl38 107.0(13) . .
Cl36 C36 H36 111.2 . .
Cl37 C36 H36 111.2 . .
Cl38 C36 H36 111.2 . .

loop_
_geom_bond_atom_site_label_1
_geom_bond_atom_site_label_2
_geom_bond_distance
_geom_bond_site_symmetry_2
C1 C2 1.422(4) .
C1 C5 1.432(4) .
C1 C11 1.502(4) .
C1 Fe1 2.055(3) .
C2 C3 1.433(4) .
C2 C12 1.494(4) .
C2 Fe1 2.055(3) .
C3 C4 1.419(4) .
C3 Fe1 2.035(3) .
C3 H3 0.9500 .
C4 C5 1.425(4) .
C4 Fe1 2.032(3) .
C4 H4 0.9500 .
C5 Fe1 2.029(3) .
C5 H5 0.9500 .
C6 C10 1.371(5) .
C6 C7 1.393(5) .
C6 Fe1 2.039(3) .
C6 H6 0.9500 .
C7 C8 1.418(6) .
C7 Fe1 2.034(3) .
C7 H7 0.9500 .
C8 C9 1.400(6) .
C8 Fe1 2.027(3) .
C8 H8 0.9500 .
C9 C10 1.363(5) .
C9 Fe1 2.036(3) .
C9 H9 0.9500 .
C10 Fe1 2.045(3) .
C10 H10 0.9500 .
C11 P1 1.856(3) .
C11 H11A 0.9900 .
C11 H11B 0.9900 .
C12 P2 1.853(3) .
C12 H12A 0.9900 .
C12 H12B 0.9900 .
C13 C15 1.530(4) .
C13 C16 1.532(4) .
C13 C14 1.538(4) .
C13 P1 1.905(3) .
C14 H14A 0.9800 .
C14 H14B 0.9800 .
C14 H14C 0.9800 .
C15 H15A 0.9800 .
C15 H15B 0.9800 .
C15 H15C 0.9800 .
C16 H16A 0.9800 .
C16 H16B 0.9800 .
C16 H16C 0.9800 .
C17 C20 1.528(4) .
C17 C18 1.533(4) .
C17 C19 1.534(4) .
C17 P1 1.899(3) .
C18 H18A 0.9800 .
C18 H18B 0.9800 .
C18 H18C 0.9800 .
C19 H19A 0.9800 .
C19 H19B 0.9800 .
C19 H19C 0.9800 .
C20 H20A 0.9800 .
C20 H20B 0.9800 .
C20 H20C 0.9800 .
C21 C23 1.535(4) .
C21 C24 1.538(4) .
C21 C22 1.541(4) .
C21 P2 1.896(3) .
C22 H22A 0.9800 .
C22 H22B 0.9800 .
C22 H22C 0.9800 .
C23 H23A 0.9800 .
C23 H23B 0.9800 .
C23 H23C 0.9800 .
C24 H24A 0.9800 .
C24 H24B 0.9800 .
C24 H24C 0.9800 .
C25 C27 1.534(4) .
C25 C26 1.541(4) .
C25 C28 1.543(4) .
C25 P2 1.917(3) .
C26 H26A 0.9800 .
C26 H26B 0.9800 .
C26 H26C 0.9800 .
C27 H27A 0.9800 .
C27 H27B 0.9800 .
C27 H27C 0.9800 .
C28 H28A 0.9800 .
C28 H28B 0.9800 .
C28 H28C 0.9800 .
P1 Pd1 2.3352(8) .
P2 Pd1 2.3176(7) .
Cl1 Pd1 2.3502(7) .
Cl2 Pd1 2.3520(8) .
C31 Cl33 1.746(8) .
C31 Cl32 1.747(8) .
C31 Cl31 1.749(8) .
C31 H31 1.0000 .
C36 Cl36 1.756(14) .
C36 Cl37 1.758(14) .
C36 Cl38 1.761(13) .
C36 H36 1.0000 .
